data_4333220
loop_
_publ_author_name
'Cheung, Wai-Man'
'Zhang, Qian-Feng'
'Williams, Ian D.'
'Leung, Wa-Hung'

_publ_section_title
;
 Synthesis, crystal structures, and reactivity of osmium(II) and -(IV)
 complexes containing a dithioimidodiphosphinate ligand.
;
_journal_issue 14
_journal_name_full 'Inorganic chemistry'
_journal_page_first 5754
_journal_page_last 5762
_journal_paper_doi 10.1021/ic070048e
_journal_volume 46
_journal_year 2007
_chemical_formula_sum 'C24 H56 Cl2 N2 Os P4 S4'
_chemical_formula_weight 885.93
_chemical_name_systematic
; 
 ? 
;
_space_group_IT_number 14
_symmetry_cell_setting monoclinic
_symmetry_space_group_name_Hall '-P 2ybc'
_symmetry_space_group_name_H-M 'P 1 21/c 1'
_atom_sites_solution_hydrogens geom
_atom_sites_solution_primary direct
_atom_sites_solution_secondary difmap
_audit_creation_method SHELXL-97
_cell_angle_alpha 90.00
_cell_angle_beta 107.589(2)
_cell_angle_gamma 90.00
_cell_formula_units_Z 2
_cell_length_a 9.6186(8)
_cell_length_b 15.4228(13)
_cell_length_c 12.8644(11)
_cell_measurement_reflns_used 2260
_cell_measurement_temperature 100(2)
_cell_measurement_theta_max 25.7686
_cell_measurement_theta_min 2.5843
_cell_volume 1819.2(3)
_computing_structure_refinement 'SHELXL-97 (Sheldrick, 1997)'
_computing_structure_solution 'SHELXS-97 (Sheldrick, 1990)'
_diffrn_ambient_temperature 100(2)
_diffrn_measured_fraction_theta_full 0.953
_diffrn_measured_fraction_theta_max 0.953
_diffrn_radiation_monochromator graphite
_diffrn_radiation_source 'fine-focus sealed tube'
_diffrn_radiation_type MoK\a
_diffrn_radiation_wavelength 0.71073
_diffrn_reflns_av_R_equivalents 0.0423
_diffrn_reflns_av_sigmaI/netI 0.0564
_diffrn_reflns_limit_h_max 12
_diffrn_reflns_limit_h_min -12
_diffrn_reflns_limit_k_max 20
_diffrn_reflns_limit_k_min -16
_diffrn_reflns_limit_l_max 16
_diffrn_reflns_limit_l_min -17
_diffrn_reflns_number 11094
_diffrn_reflns_theta_full 28.32
_diffrn_reflns_theta_max 28.32
_diffrn_reflns_theta_min 2.12
_exptl_absorpt_coefficient_mu 4.076
_exptl_absorpt_correction_T_max 1.00
_exptl_absorpt_correction_T_min 0.79
_exptl_absorpt_correction_type multi-scan
_exptl_absorpt_process_details SADABS
_exptl_crystal_colour 'dark purple'
_exptl_crystal_density_diffrn 1.617
_exptl_crystal_density_method 'not measured'
_exptl_crystal_description bar
_exptl_crystal_F_000 896
_exptl_crystal_size_max 0.35
_exptl_crystal_size_mid 0.10
_exptl_crystal_size_min 0.08
_refine_diff_density_max 1.259
_refine_diff_density_min -0.977
_refine_diff_density_rms 0.145
_refine_ls_extinction_method none
_refine_ls_goodness_of_fit_ref 1.033
_refine_ls_hydrogen_treatment mixed
_refine_ls_matrix_type full
_refine_ls_number_parameters 169
_refine_ls_number_reflns 4316
_refine_ls_number_restraints 0
_refine_ls_restrained_S_all 1.033
_refine_ls_R_factor_all 0.0485
_refine_ls_R_factor_gt 0.0355
_refine_ls_shift/su_max 0.000
_refine_ls_shift/su_mean 0.000
_refine_ls_structure_factor_coef Fsqd
_refine_ls_weighting_details 'calc w=1/[\s^2^(Fo^2^)+(0.0247P)^2^+0.0000P] where P=(Fo^2^+2Fc^2^)/3'
_refine_ls_weighting_scheme calc
_refine_ls_wR_factor_gt 0.0652
_refine_ls_wR_factor_ref 0.0691
_reflns_number_gt 3577
_reflns_number_total 4316
_reflns_threshold_expression >2sigma(I)
_cod_data_source_file ic070048esup10.cif
_cod_data_source_block wai16
_cod_depositor_comments
;
The following automatic conversions were performed:

'_symmetry_cell_setting' value 'Monoclinic' changed to 'monoclinic'
according to /home/saulius/struct/CIF-dictionaries/cif_core.dic
dictionary named 'cif_core.dic' version 2.4.2 from 2011-04-26.

Automatic conversion script
Id: cif_fix_values 1891 2012-01-12 08:04:46Z andrius 

 Adding full bibliography for 4333220--4333224.cif.
;
_cod_original_sg_symbol_H-M P2(1)/c
_cod_database_code 4333220

loop_
_symmetry_equiv_pos_as_xyz
'x, y, z'
'-x, y+1/2, -z+1/2'
'-x, -y, -z'
'x, -y-1/2, z-1/2'

loop_
_atom_site_label
_atom_site_type_symbol
_atom_site_fract_x
_atom_site_fract_y
_atom_site_fract_z
_atom_site_U_iso_or_equiv
_atom_site_adp_type
_atom_site_occupancy
_atom_site_symmetry_multiplicity
_atom_site_calc_flag
_atom_site_refinement_flags
Os1 Os 0.5000 0.5000 0.5000 0.00960(7) Uani 1 2 d S
Cl1 Cl 0.63691(10) 0.62063(6) 0.58301(8) 0.0139(2) Uani 1 1 d .
S1 S 0.71311(10) 0.41448(7) 0.51445(8) 0.0135(2) Uani 1 1 d .
S2 S 0.45951(11) 0.46515(7) 0.66892(8) 0.0132(2) Uani 1 1 d .
P1 P 0.83514(10) 0.39481(7) 0.67355(8) 0.0116(2) Uani 1 1 d .
P2 P 0.57872(11) 0.35835(7) 0.73836(8) 0.0111(2) Uani 1 1 d .
N1 N 0.7494(3) 0.3612(2) 0.7532(3) 0.0153(7) Uani 1 1 d .
C1 C 0.9300(4) 0.4948(3) 0.7265(3) 0.0176(9) Uani 1 1 d .
H1A H 0.8529 0.5386 0.7252 0.021 Uiso 1 1 calc R
C2 C 1.0243(5) 0.4872(3) 0.8455(4) 0.0270(11) Uani 1 1 d .
H2A H 1.0728 0.5427 0.8698 0.040 Uiso 1 1 calc R
H2B H 1.0980 0.4420 0.8519 0.040 Uiso 1 1 calc R
H2C H 0.9626 0.4721 0.8911 0.040 Uiso 1 1 calc R
C3 C 1.0169(5) 0.5313(3) 0.6552(4) 0.0278(11) Uani 1 1 d .
H3A H 1.0653 0.5850 0.6875 0.042 Uiso 1 1 calc R
H3B H 0.9508 0.5433 0.5822 0.042 Uiso 1 1 calc R
H3C H 1.0904 0.4889 0.6500 0.042 Uiso 1 1 calc R
C4 C 0.9739(4) 0.3141(3) 0.6708(3) 0.0160(9) Uani 1 1 d .
H4A H 1.0582 0.3454 0.6578 0.019 Uiso 1 1 calc R
C5 C 1.0287(5) 0.2684(3) 0.7804(4) 0.0241(10) Uani 1 1 d .
H5A H 1.1026 0.2254 0.7777 0.036 Uiso 1 1 calc R
H5B H 0.9471 0.2393 0.7965 0.036 Uiso 1 1 calc R
H5C H 1.0719 0.3111 0.8374 0.036 Uiso 1 1 calc R
C6 C 0.9193(5) 0.2469(3) 0.5799(4) 0.0282(11) Uani 1 1 d .
H6A H 0.9976 0.2055 0.5823 0.042 Uiso 1 1 calc R
H6B H 0.8900 0.2762 0.5090 0.042 Uiso 1 1 calc R
H6C H 0.8355 0.2159 0.5901 0.042 Uiso 1 1 calc R
C7 C 0.5618(4) 0.3551(3) 0.8757(3) 0.0143(8) Uani 1 1 d .
H7A H 0.6018 0.2983 0.9089 0.017 Uiso 1 1 calc R
C8 C 0.4061(4) 0.3622(3) 0.8807(3) 0.0201(9) Uani 1 1 d .
H8A H 0.4064 0.3594 0.9568 0.030 Uiso 1 1 calc R
H8B H 0.3479 0.3142 0.8397 0.030 Uiso 1 1 calc R
H8C H 0.3638 0.4175 0.8487 0.030 Uiso 1 1 calc R
C9 C 0.6572(5) 0.4271(3) 0.9446(3) 0.0242(10) Uani 1 1 d .
H9A H 0.6495 0.4253 1.0188 0.036 Uiso 1 1 calc R
H9B H 0.6240 0.4836 0.9117 0.036 Uiso 1 1 calc R
H9C H 0.7591 0.4181 0.9471 0.036 Uiso 1 1 calc R
C10 C 0.5009(4) 0.2613(3) 0.6618(3) 0.0133(8) Uani 1 1 d .
H10A H 0.5201 0.2659 0.5898 0.016 Uiso 1 1 calc R
C11 C 0.3359(4) 0.2505(3) 0.6366(3) 0.0189(9) Uani 1 1 d .
H11A H 0.3048 0.1969 0.5953 0.028 Uiso 1 1 calc R
H11B H 0.2862 0.3001 0.5934 0.028 Uiso 1 1 calc R
H11C H 0.3111 0.2478 0.7050 0.028 Uiso 1 1 calc R
C12 C 0.5826(5) 0.1806(3) 0.7178(4) 0.0215(10) Uani 1 1 d .
H12A H 0.5402 0.1289 0.6759 0.032 Uiso 1 1 calc R
H12B H 0.5742 0.1760 0.7917 0.032 Uiso 1 1 calc R
H12C H 0.6857 0.1851 0.7218 0.032 Uiso 1 1 calc R

loop_
_atom_site_aniso_label
_atom_site_aniso_U_11
_atom_site_aniso_U_22
_atom_site_aniso_U_33
_atom_site_aniso_U_23
_atom_site_aniso_U_13
_atom_site_aniso_U_12
Os1 0.00949(10) 0.00960(11) 0.00915(11) 0.00032(9) 0.00200(8) 0.00069(9)
Cl1 0.0139(5) 0.0125(5) 0.0140(5) -0.0012(4) 0.0024(4) -0.0012(4)
S1 0.0128(5) 0.0150(5) 0.0124(5) 0.0004(4) 0.0032(4) 0.0029(4)
S2 0.0146(5) 0.0134(5) 0.0117(5) 0.0023(4) 0.0039(4) 0.0037(4)
P1 0.0087(5) 0.0131(5) 0.0126(5) -0.0001(4) 0.0024(4) -0.0002(4)
P2 0.0094(5) 0.0126(5) 0.0111(5) 0.0017(4) 0.0029(4) 0.0015(4)
N1 0.0105(16) 0.022(2) 0.0128(18) 0.0050(15) 0.0025(14) 0.0023(14)
C1 0.0127(19) 0.016(2) 0.023(2) -0.0036(19) 0.0041(16) -0.0006(18)
C2 0.018(2) 0.029(3) 0.026(3) -0.008(2) -0.0068(19) 0.0022(19)
C3 0.024(2) 0.023(2) 0.038(3) -0.003(2) 0.012(2) -0.009(2)
C4 0.013(2) 0.016(2) 0.018(2) 0.0028(17) 0.0040(17) 0.0059(17)
C5 0.018(2) 0.021(3) 0.031(3) 0.008(2) 0.004(2) 0.0020(19)
C6 0.026(2) 0.020(3) 0.037(3) -0.003(2) 0.005(2) 0.011(2)
C7 0.016(2) 0.017(2) 0.009(2) 0.0004(16) 0.0024(16) 0.0006(17)
C8 0.019(2) 0.027(3) 0.017(2) -0.0026(19) 0.0089(18) -0.0035(19)
C9 0.023(2) 0.037(3) 0.012(2) -0.0022(19) 0.0039(19) -0.006(2)
C10 0.016(2) 0.013(2) 0.013(2) -0.0018(16) 0.0076(17) -0.0003(16)
C11 0.018(2) 0.018(2) 0.021(2) -0.0046(18) 0.0058(18) -0.0037(18)
C12 0.027(2) 0.016(2) 0.022(2) 0.0022(18) 0.008(2) 0.0013(19)

loop_
_atom_type_symbol
_atom_type_description
_atom_type_scat_dispersion_real
_atom_type_scat_dispersion_imag
_atom_type_scat_source
C C 0.0033 0.0016 'International Tables Vol C Tables 4.2.6.8 and 6.1.1.4'
H H 0.0000 0.0000 'International Tables Vol C Tables 4.2.6.8 and 6.1.1.4'
N N 0.0061 0.0033 'International Tables Vol C Tables 4.2.6.8 and 6.1.1.4'
P P 0.1023 0.0942 'International Tables Vol C Tables 4.2.6.8 and 6.1.1.4'
S S 0.1246 0.1234 'International Tables Vol C Tables 4.2.6.8 and 6.1.1.4'
Cl Cl 0.1484 0.1585 'International Tables Vol C Tables 4.2.6.8 and 6.1.1.4'
Os Os -1.2165 7.6030 'International Tables Vol C Tables 4.2.6.8 and 6.1.1.4'

loop_
_geom_angle_atom_site_label_1
_geom_angle_atom_site_label_2
_geom_angle_atom_site_label_3
_geom_angle
_geom_angle_site_symmetry_1
_geom_angle_site_symmetry_3
Cl1 Os1 Cl1 180.0 . 3_666
Cl1 Os1 S2 90.70(3) . 3_666
Cl1 Os1 S2 89.30(3) 3_666 3_666
Cl1 Os1 S2 89.30(3) . .
Cl1 Os1 S2 90.70(3) 3_666 .
S2 Os1 S2 180.0 3_666 .
Cl1 Os1 S1 92.98(3) . .
Cl1 Os1 S1 87.02(3) 3_666 .
S2 Os1 S1 79.82(3) 3_666 .
S2 Os1 S1 100.18(3) . .
Cl1 Os1 S1 87.02(3) . 3_666
Cl1 Os1 S1 92.98(3) 3_666 3_666
S2 Os1 S1 100.18(3) 3_666 3_666
S2 Os1 S1 79.82(3) . 3_666
S1 Os1 S1 180.00(5) . 3_666
P1 S1 Os1 112.14(5) . .
P2 S2 Os1 110.77(5) . .
N1 P1 C1 109.66(19) . .
N1 P1 C4 108.34(19) . .
C1 P1 C4 107.30(18) . .
N1 P1 S1 116.17(13) . .
C1 P1 S1 108.65(14) . .
C4 P1 S1 106.34(14) . .
N1 P2 C10 109.08(18) . .
N1 P2 C7 105.92(18) . .
C10 P2 C7 111.03(19) . .
N1 P2 S2 116.75(14) . .
C10 P2 S2 109.87(13) . .
C7 P2 S2 104.01(14) . .
P1 N1 P2 130.5(2) . .
C3 C1 C2 111.3(4) . .
C3 C1 P1 113.1(3) . .
C2 C1 P1 112.9(3) . .
C5 C4 C6 109.7(4) . .
C5 C4 P1 110.3(3) . .
C6 C4 P1 113.0(3) . .
C8 C7 C9 110.4(3) . .
C8 C7 P2 114.6(3) . .
C9 C7 P2 109.0(3) . .
C11 C10 C12 111.3(3) . .
C11 C10 P2 115.7(3) . .
C12 C10 P2 110.2(3) . .

loop_
_geom_bond_atom_site_label_1
_geom_bond_atom_site_label_2
_geom_bond_distance
_geom_bond_site_symmetry_2
Os1 Cl1 2.3423(9) .
Os1 Cl1 2.3423(9) 3_666
Os1 S2 2.3820(10) 3_666
Os1 S2 2.3820(10) .
Os1 S1 2.3970(10) .
Os1 S1 2.3970(10) 3_666
S1 P1 2.0511(14) .
S2 P2 2.0511(14) .
P1 N1 1.585(3) .
P1 C1 1.816(4) .
P1 C4 1.834(4) .
P2 N1 1.595(3) .
P2 C10 1.824(4) .
P2 C7 1.824(4) .
C1 C3 1.522(6) .
C1 C2 1.530(6) .
C4 C5 1.521(6) .
C4 C6 1.532(6) .
C7 C8 1.522(5) .
C7 C9 1.538(6) .
C10 C11 1.529(5) .
C10 C12 1.531(5) .
